data_7237594
loop_
_publ_author_name
'Ono, Toshikazu'
'Hisaeda, Yoshio'

_publ_section_title
;
 Flexible-color tuning and white-light emission in three-, four-, and
 five-component host/guest co-crystals by charge-transfer emissions as
 well as effective energy transfers
;
_journal_issue 10
_journal_name_full 'Journal of Materials Chemistry C'
_journal_page_first 2829
_journal_paper_doi 10.1039/C8TC06165C
_journal_volume 7
_journal_year 2019
_chemical_formula_sum 'C76 H32 B2 F30 N4 O8'
_chemical_formula_weight 1720.67
_space_group_crystal_system monoclinic
_space_group_IT_number 14
_space_group_name_Hall '-P 2yn'
_space_group_name_H-M_alt 'P 1 21/n 1'
_atom_sites_solution_hydrogens geom
_atom_sites_solution_primary direct
_atom_sites_solution_secondary difmap
_audit_update_record
;
2016-04-14 deposited with the CCDC.
2019-01-09 downloaded from the CCDC.
;
_cell_angle_alpha 90
_cell_angle_beta 95.458(8)
_cell_angle_gamma 90
_cell_formula_units_Z 2
_cell_length_a 11.269(8)
_cell_length_b 21.529(15)
_cell_length_c 14.260(10)
_cell_measurement_reflns_used 5954
_cell_measurement_temperature 100.(2)
_cell_measurement_theta_max 29.7077
_cell_measurement_theta_min 2.2075
_cell_volume 3444(4)
_computing_cell_refinement 'SAINT V8.35A (Bruker AXS Inc., 2015)'
_computing_data_reduction 'SAINT V8.35A (Bruker AXS Inc., 2015)'
_computing_structure_refinement 'SHELXL-2014/7 (Sheldrick, 2014)'
_computing_structure_solution 'SHELXS-97 (Sheldrick, 2008)'
_diffrn_ambient_temperature 100.(2)
_diffrn_detector_area_resol_mean 8.3333
_diffrn_measured_fraction_theta_full 0.992
_diffrn_measured_fraction_theta_max 0.992
_diffrn_measurement_device_type 'Bruker SMART APEX CCD'
_diffrn_measurement_method 'phi and omega scans'
_diffrn_radiation_monochromator graphite
_diffrn_radiation_type MoK\a
_diffrn_radiation_wavelength 0.71073
_diffrn_reflns_av_R_equivalents 0.0534
_diffrn_reflns_av_unetI/netI 0.0637
_diffrn_reflns_limit_h_max 15
_diffrn_reflns_limit_h_min -15
_diffrn_reflns_limit_k_max 29
_diffrn_reflns_limit_k_min -20
_diffrn_reflns_limit_l_max 19
_diffrn_reflns_limit_l_min -18
_diffrn_reflns_number 24187
_diffrn_reflns_theta_full 28.72
_diffrn_reflns_theta_max 28.72
_diffrn_reflns_theta_min 1.72
_diffrn_source_type 'fine focus sealed tube'
_exptl_absorpt_coefficient_mu 0.162
_exptl_absorpt_correction_T_max 0.97
_exptl_absorpt_correction_T_min 0.80
_exptl_absorpt_correction_type multi-scan
_exptl_absorpt_process_details
;
SADABS-2014/5 - Bruker AXS area detector scaling and absorption correction
;
_exptl_crystal_colour orange
_exptl_crystal_density_diffrn 1.659
_exptl_crystal_density_method 'not measured'
_exptl_crystal_description block
_exptl_crystal_F_000 1720
_exptl_crystal_size_max 0.250
_exptl_crystal_size_mid 0.200
_exptl_crystal_size_min 0.200
_refine_diff_density_max 0.318
_refine_diff_density_min -0.277
_refine_ls_extinction_method none
_refine_ls_goodness_of_fit_ref 0.941
_refine_ls_hydrogen_treatment constr
_refine_ls_matrix_type full
_refine_ls_number_parameters 543
_refine_ls_number_reflns 8854
_refine_ls_number_restraints 0
_refine_ls_restrained_S_all 0.941
_refine_ls_R_factor_all 0.0682
_refine_ls_R_factor_gt 0.0449
_refine_ls_shift/su_max 0.041
_refine_ls_shift/su_mean 0.007
_refine_ls_structure_factor_coef Fsqd
_refine_ls_weighting_details 'w=1/[\s^2^(Fo^2^)+(0.1000P)^2^] where P=(Fo^2^+2Fc^2^)/3'
_refine_ls_weighting_scheme calc
_refine_ls_wR_factor_gt 0.1294
_refine_ls_wR_factor_ref 0.1539
_reflns_number_gt 6502
_reflns_number_total 8854
_reflns_threshold_expression 'I > 2\s(I)'
_cod_data_source_file c8tc06165c2.cif
_cod_data_source_block ono125
_cod_depositor_comments
;
The following automatic conversions were performed:

data item '_exptl_absorpt_correction_type' value 'Multi-Scan' was
changed to 'multi-scan' in accordance with the
/home/saulius/struct/COD-crude-data/automatic-downloads/DataCite-retrospective/RSC/depositions/lib/dictionaries/cif_core.dic
dictionary named 'cif_core.dic' version 2.4.2 last updated on
2011-04-26.

Automatic conversion script
Id: cif_fix_values 6909 2019-04-08 15:41:33Z antanas 
;
_cod_original_cell_volume 3444.(4)
_cod_database_code 7237594

loop_
_space_group_symop_operation_xyz
'x, y, z'
'-x+1/2, y+1/2, -z+1/2'
'-x, -y, -z'
'x-1/2, -y-1/2, z-1/2'

loop_
_atom_site_type_symbol
_atom_site_label
_atom_site_fract_x
_atom_site_fract_y
_atom_site_fract_z
_atom_site_U_iso_or_equiv
_atom_site_adp_type
_atom_site_calc_flag
_atom_site_refinement_flags_adp
_atom_site_refinement_flags_posn
_atom_site_occupancy
B B1 0.18282(16) 0.82058(9) 0.53312(13) 0.0128(3) Uani d . . 1
C C1 0.02707(14) 1.01263(8) 0.78337(11) 0.0140(3) Uani d . . 1
C C2 0.03253(14) 1.03199(7) 0.88374(11) 0.0131(3) Uani d . . 1
C C3 0.07194(15) 1.09062(8) 0.90886(12) 0.0179(3) Uani d . . 1
H H3 0.0958 1.1182 0.8621 0.021 Uiso calc U R 1
C C4 -0.00255(13) 0.99028(7) 0.95220(11) 0.0119(3) Uani d . . 1
C C5 -0.04238(14) 0.92954(7) 0.92856(11) 0.0133(3) Uani d . . 1
C C6 -0.04562(14) 0.90774(8) 0.82956(12) 0.0145(3) Uani d . . 1
C C7 -0.07721(15) 0.88999(8) 0.99671(12) 0.0179(3) Uani d . . 1
H H7 -0.1049 0.8495 0.9798 0.021 Uiso calc U R 1
C C8 -0.00649(14) 0.89026(8) 0.48776(12) 0.0142(3) Uani d . . 1
H H8 -0.0057 0.8755 0.425 0.017 Uiso calc U R 1
C C9 -0.09240(14) 0.93249(8) 0.50772(12) 0.0161(3) Uani d . . 1
H H9 -0.1494 0.9468 0.4592 0.019 Uiso calc U R 1
C C10 -0.09491(14) 0.95389(8) 0.59931(12) 0.0147(3) Uani d . . 1
H H10 -0.1526 0.9834 0.6147 0.018 Uiso calc U R 1
C C11 -0.01076(14) 0.93090(7) 0.66767(11) 0.0131(3) Uani d . . 1
C C12 0.07294(13) 0.88862(7) 0.64451(11) 0.0128(3) Uani d . . 1
H H12 0.1291 0.8728 0.6925 0.015 Uiso calc U R 1
C C13 0.16420(15) 0.80269(8) 0.42053(12) 0.0151(3) Uani d . . 1
C C14 0.14034(17) 0.74475(8) 0.38092(12) 0.0198(4) Uani d . . 1
C C15 0.12885(19) 0.73345(9) 0.28444(13) 0.0251(4) Uani d . . 1
C C16 0.14259(17) 0.78168(9) 0.22282(12) 0.0225(4) Uani d . . 1
C C17 0.16959(16) 0.84000(8) 0.25803(12) 0.0187(4) Uani d . . 1
C C18 0.18023(14) 0.84865(8) 0.35442(12) 0.0146(3) Uani d . . 1
C C19 0.31359(14) 0.85489(7) 0.54840(11) 0.0136(3) Uani d . . 1
C C20 0.41233(15) 0.82255(8) 0.52171(13) 0.0180(4) Uani d . . 1
C C21 0.52598(15) 0.84691(9) 0.52159(13) 0.0224(4) Uani d . . 1
C C22 0.54591(15) 0.90684(10) 0.55303(14) 0.0246(4) Uani d . . 1
C C23 0.45281(16) 0.94127(8) 0.58083(13) 0.0204(4) Uani d . . 1
C C24 0.33979(14) 0.91558(8) 0.57589(12) 0.0154(3) Uani d . . 1
C C25 0.16547(16) 0.76354(8) 0.60701(12) 0.0158(3) Uani d . . 1
C C26 0.05313(17) 0.73623(9) 0.60858(13) 0.0222(4) Uani d . . 1
C C27 0.0243(2) 0.69180(9) 0.67192(15) 0.0291(5) Uani d . . 1
C C28 0.1118(2) 0.67120(9) 0.73998(14) 0.0300(5) Uani d . . 1
C C29 0.22417(19) 0.69584(8) 0.74176(13) 0.0261(4) Uani d . . 1
C C30 0.24908(16) 0.74111(8) 0.67709(13) 0.0193(4) Uani d . . 1
C C35 0.1458(2) 0.55096(10) 0.33151(16) 0.0344(5) Uani d . . 1
H H35A 0.0619 0.5583 0.3408 0.052 Uiso calc U R 1
H H35B 0.1551 0.5495 0.2639 0.052 Uiso calc U R 1
H H35C 0.1946 0.5847 0.3607 0.052 Uiso calc U R 1
C C1S 0.18066(16) 0.48728(9) 0.46900(13) 0.0232(4) Uani d . . 1
C C2S 0.14079(17) 0.53277(10) 0.52766(15) 0.0282(4) Uani d . . 1
H H2S 0.1108 0.5712 0.5028 0.034 Uiso calc U R 1
C C3S 0.14597(19) 0.52054(10) 0.62350(15) 0.0312(5) Uani d . . 1
H H3S 0.1187 0.5512 0.6643 0.037 Uiso calc U R 1
C C4S 0.18962(17) 0.46514(10) 0.66137(14) 0.0268(4) Uani d . . 1
H H4S 0.1933 0.458 0.7273 0.032 Uiso calc U R 1
C C5S 0.22815(15) 0.41985(9) 0.60162(13) 0.0202(4) Uani d . . 1
C C6S 0.22286(16) 0.43019(9) 0.50509(13) 0.0216(4) Uani d . . 1
H H6S 0.2476 0.3989 0.4642 0.026 Uiso calc U R 1
C C8S 0.2991(2) 0.31598(9) 0.58470(15) 0.0288(4) Uani d . . 1
H H8S1 0.2259 0.3031 0.547 0.043 Uiso calc U R 1
H H8S2 0.3306 0.281 0.6234 0.043 Uiso calc U R 1
H H8S3 0.3584 0.3291 0.5428 0.043 Uiso calc U R 1
F F14 0.12829(12) 0.69428(5) 0.43582(8) 0.0301(3) Uani d . . 1
F F15 0.10410(13) 0.67662(5) 0.25021(8) 0.0383(3) Uani d . . 1
F F16 0.13125(12) 0.77191(6) 0.12964(8) 0.0359(3) Uani d . . 1
F F17 0.18424(10) 0.88729(5) 0.19949(7) 0.0239(2) Uani d . . 1
F F18 0.20406(9) 0.90776(4) 0.38376(7) 0.0181(2) Uani d . . 1
F F20 0.39846(10) 0.76308(5) 0.49290(8) 0.0248(3) Uani d . . 1
F F21 0.61569(10) 0.81388(6) 0.49179(9) 0.0331(3) Uani d . . 1
F F22 0.65536(10) 0.93199(7) 0.55497(10) 0.0397(3) Uani d . . 1
F F23 0.47130(10) 1.00007(5) 0.60984(9) 0.0305(3) Uani d . . 1
F F24 0.25269(9) 0.95541(4) 0.59683(7) 0.0193(2) Uani d . . 1
F F26 -0.03592(10) 0.75427(6) 0.54366(8) 0.0303(3) Uani d . . 1
F F27 -0.08646(13) 0.66835(7) 0.66834(10) 0.0476(4) Uani d . . 1
F F28 0.08594(15) 0.62804(6) 0.80224(9) 0.0454(4) Uani d . . 1
F F29 0.31013(13) 0.67701(6) 0.80771(9) 0.0392(3) Uani d . . 1
F F30 0.36181(10) 0.76326(6) 0.68727(8) 0.0294(3) Uani d . . 1
N N1 -0.00939(12) 0.95113(6) 0.76395(9) 0.0129(3) Uani d . . 1
N N2 0.07704(11) 0.86906(6) 0.55493(9) 0.0124(3) Uani d . . 1
O O1 0.05150(11) 1.04682(6) 0.72030(8) 0.0201(3) Uani d . . 1
O O2 -0.07755(12) 0.85628(6) 0.80428(9) 0.0238(3) Uani d . . 1
O O1S 0.27310(13) 0.36670(6) 0.64461(9) 0.0271(3) Uani d . . 1
O O2S 0.18338(15) 0.49325(7) 0.37381(10) 0.0346(4) Uani d . . 1

loop_
_atom_site_aniso_label
_atom_site_aniso_U_11
_atom_site_aniso_U_22
_atom_site_aniso_U_33
_atom_site_aniso_U_12
_atom_site_aniso_U_13
_atom_site_aniso_U_23
B1 0.0137(8) 0.0134(8) 0.0110(8) 0.0001(6) 0.0005(6) -0.0017(6)
C1 0.0144(7) 0.0149(8) 0.0126(8) 0.0015(6) 0.0011(6) 0.0010(6)
C2 0.0132(7) 0.0146(8) 0.0113(8) 0.0004(6) 0.0005(6) -0.0012(6)
C3 0.0239(9) 0.0146(8) 0.0155(8) -0.0028(7) 0.0042(7) 0.0022(6)
C4 0.0101(7) 0.0116(7) 0.0138(8) 0.0015(6) -0.0003(6) -0.0009(6)
C5 0.0161(7) 0.0123(7) 0.0114(7) 0.0011(6) 0.0017(6) -0.0011(6)
C6 0.0149(7) 0.0159(8) 0.0126(8) 0.0006(6) 0.0012(6) -0.0016(6)
C7 0.0238(8) 0.0132(8) 0.0165(8) -0.0031(7) 0.0008(7) -0.0018(6)
C8 0.0121(7) 0.0183(8) 0.0117(8) -0.0018(6) -0.0010(6) -0.0003(6)
C9 0.0129(7) 0.0201(8) 0.0144(8) 0.0012(6) -0.0024(6) 0.0008(6)
C10 0.0110(7) 0.0173(8) 0.0159(8) 0.0008(6) 0.0017(6) -0.0010(6)
C11 0.0143(7) 0.0140(7) 0.0109(7) -0.0030(6) 0.0013(6) -0.0006(6)
C12 0.0114(7) 0.0146(8) 0.0120(8) -0.0002(6) -0.0009(6) -0.0002(6)
C13 0.0166(8) 0.0160(8) 0.0128(8) 0.0020(6) 0.0011(6) -0.0021(6)
C14 0.0293(9) 0.0150(8) 0.0146(8) -0.0006(7) -0.0007(7) 0.0004(6)
C15 0.0391(11) 0.0179(9) 0.0173(9) 0.0008(8) -0.0022(8) -0.0069(7)
C16 0.0328(10) 0.0254(9) 0.0088(8) 0.0019(8) -0.0001(7) -0.0032(7)
C17 0.0211(8) 0.0216(9) 0.0134(8) 0.0046(7) 0.0024(6) 0.0039(7)
C18 0.0150(7) 0.0134(8) 0.0156(8) 0.0011(6) 0.0020(6) -0.0034(6)
C19 0.0150(7) 0.0149(8) 0.0107(7) 0.0016(6) 0.0008(6) 0.0028(6)
C20 0.0187(8) 0.0165(8) 0.0187(9) 0.0040(6) 0.0014(7) 0.0043(7)
C21 0.0157(8) 0.0314(10) 0.0205(9) 0.0090(7) 0.0043(7) 0.0099(7)
C22 0.0104(8) 0.0351(11) 0.0278(10) -0.0041(7) -0.0012(7) 0.0094(8)
C23 0.0200(8) 0.0220(9) 0.0183(9) -0.0062(7) -0.0023(7) 0.0033(7)
C24 0.0145(7) 0.0182(8) 0.0131(8) 0.0010(6) -0.0004(6) 0.0018(6)
C25 0.0226(8) 0.0118(8) 0.0131(8) 0.0008(6) 0.0026(6) -0.0009(6)
C26 0.0278(9) 0.0211(9) 0.0173(9) -0.0062(7) 0.0009(7) -0.0025(7)
C27 0.0408(12) 0.0240(10) 0.0238(10) -0.0158(9) 0.0104(9) -0.0043(8)
C28 0.0602(14) 0.0137(9) 0.0181(9) -0.0065(9) 0.0143(9) -0.0011(7)
C29 0.0452(12) 0.0169(9) 0.0162(9) 0.0105(8) 0.0034(8) 0.0018(7)
C30 0.0237(9) 0.0172(8) 0.0175(9) 0.0042(7) 0.0044(7) 0.0015(7)
C35 0.0340(11) 0.0320(11) 0.0357(12) 0.0064(9) -0.0047(9) 0.0097(9)
C1S 0.0230(9) 0.0256(10) 0.0203(9) 0.0009(7) -0.0020(7) -0.0003(7)
C2S 0.0245(9) 0.0263(10) 0.0337(11) 0.0025(8) 0.0029(8) -0.0037(8)
C3S 0.0323(11) 0.0304(11) 0.0319(11) 0.0007(9) 0.0088(9) -0.0120(9)
C4S 0.0266(10) 0.0360(11) 0.0184(9) -0.0060(8) 0.0048(7) -0.0070(8)
C5S 0.0183(8) 0.0245(9) 0.0174(9) -0.0033(7) -0.0008(6) -0.0007(7)
C6S 0.0239(9) 0.0241(9) 0.0163(8) 0.0002(7) -0.0012(7) -0.0040(7)
C8S 0.0396(11) 0.0214(9) 0.0245(10) -0.0045(8) -0.0012(9) 0.0012(8)
F14 0.0574(8) 0.0148(5) 0.0178(6) -0.0063(5) 0.0010(5) -0.0008(4)
F15 0.0717(9) 0.0204(6) 0.0212(6) -0.0035(6) -0.0047(6) -0.0091(5)
F16 0.0614(8) 0.0360(7) 0.0094(5) 0.0003(6) -0.0009(5) -0.0062(5)
F17 0.0320(6) 0.0255(6) 0.0147(5) 0.0029(5) 0.0046(4) 0.0061(4)
F18 0.0236(5) 0.0133(5) 0.0171(5) -0.0002(4) 0.0006(4) -0.0001(4)
F20 0.0286(6) 0.0177(5) 0.0286(6) 0.0086(4) 0.0062(5) -0.0006(4)
F21 0.0213(6) 0.0434(7) 0.0365(7) 0.0159(5) 0.0124(5) 0.0149(6)
F22 0.0129(5) 0.0557(9) 0.0501(8) -0.0089(5) 0.0000(5) 0.0119(7)
F23 0.0312(6) 0.0246(6) 0.0344(7) -0.0144(5) -0.0036(5) -0.0015(5)
F24 0.0195(5) 0.0143(5) 0.0242(6) 0.0008(4) 0.0030(4) -0.0031(4)
F26 0.0249(6) 0.0352(7) 0.0294(6) -0.0139(5) -0.0047(5) 0.0022(5)
F27 0.0546(9) 0.0493(9) 0.0404(8) -0.0357(7) 0.0119(7) 0.0000(6)
F28 0.0897(11) 0.0243(6) 0.0248(7) -0.0149(7) 0.0192(7) 0.0049(5)
F29 0.0581(8) 0.0344(7) 0.0245(6) 0.0174(6) 0.0011(6) 0.0148(5)
F30 0.0217(6) 0.0379(7) 0.0276(6) 0.0064(5) -0.0020(5) 0.0126(5)
N1 0.0148(6) 0.0136(7) 0.0102(6) -0.0004(5) 0.0008(5) -0.0020(5)
N2 0.0119(6) 0.0138(6) 0.0113(6) -0.0013(5) -0.0006(5) -0.0009(5)
O1 0.0293(7) 0.0190(6) 0.0121(6) -0.0026(5) 0.0030(5) 0.0012(5)
O2 0.0377(7) 0.0155(6) 0.0185(7) -0.0077(5) 0.0049(5) -0.0051(5)
O1S 0.0341(7) 0.0296(7) 0.0166(7) -0.0002(6) -0.0025(6) 0.0013(5)
O2S 0.0527(9) 0.0306(8) 0.0196(7) 0.0160(7) -0.0013(7) 0.0046(6)

loop_
_atom_type_symbol
_atom_type_description
_atom_type_scat_dispersion_real
_atom_type_scat_dispersion_imag
_atom_type_scat_source
C C 0.0033 0.0016 'International Tables Vol C Tables 4.2.6.8 and 6.1.1.4'
H H 0.0000 0.0000 'International Tables Vol C Tables 4.2.6.8 and 6.1.1.4'
N N 0.0061 0.0033 'International Tables Vol C Tables 4.2.6.8 and 6.1.1.4'
O O 0.0106 0.0060 'International Tables Vol C Tables 4.2.6.8 and 6.1.1.4'
B B 0.0013 0.0007 'International Tables Vol C Tables 4.2.6.8 and 6.1.1.4'
F F 0.0171 0.0103 'International Tables Vol C Tables 4.2.6.8 and 6.1.1.4'

loop_
_geom_angle_atom_site_label_1
_geom_angle_atom_site_label_2
_geom_angle_atom_site_label_3
_geom_angle_site_symmetry_1
_geom_angle_site_symmetry_3
_geom_angle
N2 B1 C25 . . 102.81(14)
N2 B1 C19 . . 110.38(14)
C25 B1 C19 . . 114.26(13)
N2 B1 C13 . . 107.90(13)
C25 B1 C13 . . 116.05(14)
C19 B1 C13 . . 105.31(13)
O1 C1 N1 . . 120.51(15)
O1 C1 C2 . . 123.49(16)
N1 C1 C2 . . 116.00(14)
C3 C2 C4 . . 120.62(15)
C3 C2 C1 . . 119.43(15)
C4 C2 C1 . . 119.95(15)
C2 C3 C7 . 3_577 120.37(16)
C2 C3 H3 . . 119.8
C7 C3 H3 3_577 . 119.8
C2 C4 C5 . . 121.85(15)
C2 C4 C4 . 3_577 119.19(18)
C5 C4 C4 . 3_577 118.96(19)
C7 C5 C4 . . 120.61(15)
C7 C5 C6 . . 119.52(15)
C4 C5 C6 . . 119.86(15)
O2 C6 N1 . . 120.39(16)
O2 C6 C5 . . 123.55(16)
N1 C6 C5 . . 116.05(14)
C5 C7 C3 . 3_577 120.24(16)
C5 C7 H7 . . 119.9
C3 C7 H7 3_577 . 119.9
N2 C8 C9 . . 122.04(16)
N2 C8 H8 . . 119.0
C9 C8 H8 . . 119.0
C8 C9 C10 . . 119.42(15)
C8 C9 H9 . . 120.3
C10 C9 H9 . . 120.3
C11 C10 C9 . . 118.02(16)
C11 C10 H10 . . 121.0
C9 C10 H10 . . 121.0
C12 C11 C10 . . 120.50(15)
C12 C11 N1 . . 118.99(14)
C10 C11 N1 . . 120.52(15)
N2 C12 C11 . . 121.36(14)
N2 C12 H12 . . 119.3
C11 C12 H12 . . 119.3
C14 C13 C18 . . 113.40(16)
C14 C13 B1 . . 127.64(15)
C18 C13 B1 . . 118.84(15)
F14 C14 C13 . . 120.88(16)
F14 C14 C15 . . 115.26(16)
C13 C14 C15 . . 123.85(17)
F15 C15 C16 . . 119.26(17)
F15 C15 C14 . . 121.18(17)
C16 C15 C14 . . 119.56(17)
F16 C16 C17 . . 120.15(17)
F16 C16 C15 . . 120.56(17)
C17 C16 C15 . . 119.29(17)
F17 C17 C16 . . 120.23(16)
F17 C17 C18 . . 120.97(16)
C16 C17 C18 . . 118.79(16)
F18 C18 C17 . . 115.39(15)
F18 C18 C13 . . 119.51(15)
C17 C18 C13 . . 125.06(16)
C24 C19 C20 . . 113.14(15)
C24 C19 B1 . . 128.63(14)
C20 C19 B1 . . 117.87(15)
F20 C20 C21 . . 116.09(16)
F20 C20 C19 . . 118.95(15)
C21 C20 C19 . . 124.96(17)
F21 C21 C22 . . 119.77(17)
F21 C21 C20 . . 121.74(18)
C22 C21 C20 . . 118.48(17)
F22 C22 C23 . . 120.07(19)
F22 C22 C21 . . 120.31(18)
C23 C22 C21 . . 119.61(16)
F23 C23 C22 . . 119.84(16)
F23 C23 C24 . . 120.51(17)
C22 C23 C24 . . 119.61(17)
F24 C24 C23 . . 114.67(16)
F24 C24 C19 . . 121.19(15)
C23 C24 C19 . . 124.10(16)
C30 C25 C26 . . 113.23(16)
C30 C25 B1 . . 127.30(16)
C26 C25 B1 . . 119.22(15)
F26 C26 C27 . . 116.21(17)
F26 C26 C25 . . 118.76(16)
C27 C26 C25 . . 125.03(18)
F27 C27 C26 . . 120.89(19)
F27 C27 C28 . . 120.15(18)
C26 C27 C28 . . 118.96(19)
F28 C28 C29 . . 121.1(2)
F28 C28 C27 . . 120.0(2)
C29 C28 C27 . . 118.87(18)
F29 C29 C28 . . 119.88(18)
F29 C29 C30 . . 119.85(19)
C28 C29 C30 . . 120.26(18)
F30 C30 C29 . . 115.06(16)
F30 C30 C25 . . 121.29(16)
C29 C30 C25 . . 123.65(18)
O2S C35 H35A . . 109.5
O2S C35 H35B . . 109.5
H35A C35 H35B . . 109.5
O2S C35 H35C . . 109.5
H35A C35 H35C . . 109.5
H35B C35 H35C . . 109.5
O2S C1S C2S . . 124.79(18)
O2S C1S C6S . . 114.16(17)
C2S C1S C6S . . 121.05(19)
C3S C2S C1S . . 118.26(19)
C3S C2S H2S . . 120.9
C1S C2S H2S . . 120.9
C4S C3S C2S . . 121.96(19)
C4S C3S H3S . . 119.0
C2S C3S H3S . . 119.0
C3S C4S C5S . . 119.09(19)
C3S C4S H4S . . 120.5
C5S C4S H4S . . 120.5
O1S C5S C6S . . 123.72(17)
O1S C5S C4S . . 115.74(17)
C6S C5S C4S . . 120.51(18)
C5S C6S C1S . . 119.10(18)
C5S C6S H6S . . 120.4
C1S C6S H6S . . 120.4
O1S C8S H8S1 . . 109.5
O1S C8S H8S2 . . 109.5
H8S1 C8S H8S2 . . 109.5
O1S C8S H8S3 . . 109.5
H8S1 C8S H8S3 . . 109.5
H8S2 C8S H8S3 . . 109.5
C1 N1 C6 . . 126.21(14)
C1 N1 C11 . . 116.70(13)
C6 N1 C11 . . 117.08(14)
C12 N2 C8 . . 118.63(14)
C12 N2 B1 . . 118.04(13)
C8 N2 B1 . . 123.33(14)
C5S O1S C8S . . 117.17(15)
C1S O2S C35 . . 117.89(17)

loop_
_geom_bond_atom_site_label_1
_geom_bond_atom_site_label_2
_geom_bond_site_symmetry_2
_geom_bond_distance
B1 N2 . 1.636(2)
B1 C25 . 1.642(3)
B1 C19 . 1.644(3)
B1 C13 . 1.645(3)
C1 O1 . 1.214(2)
C1 N1 . 1.406(2)
C1 C2 . 1.486(2)
C2 C3 . 1.374(2)
C2 C4 . 1.410(2)
C3 C7 3_577 1.406(3)
C3 H3 . 0.95
C4 C5 . 1.413(2)
C4 C4 3_577 1.422(3)
C5 C7 . 1.377(2)
C5 C6 . 1.485(2)
C6 O2 . 1.209(2)
C6 N1 . 1.410(2)
C7 C3 3_577 1.406(3)
C7 H7 . 0.95
C8 N2 . 1.357(2)
C8 C9 . 1.377(2)
C8 H8 . 0.95
C9 C10 . 1.388(3)
C9 H9 . 0.95
C10 C11 . 1.385(2)
C10 H10 . 0.95
C11 C12 . 1.373(2)
C11 N1 . 1.439(2)
C12 N2 . 1.350(2)
C12 H12 . 0.95
C13 C14 . 1.385(2)
C13 C18 . 1.390(2)
C14 F14 . 1.353(2)
C14 C15 . 1.391(3)
C15 F15 . 1.337(2)
C15 C16 . 1.378(3)
C16 F16 . 1.339(2)
C16 C17 . 1.376(3)
C17 F17 . 1.337(2)
C17 C18 . 1.381(3)
C18 F18 . 1.358(2)
C19 C24 . 1.388(2)
C19 C20 . 1.396(2)
C20 F20 . 1.349(2)
C20 C21 . 1.384(3)
C21 F21 . 1.338(2)
C21 C22 . 1.377(3)
C22 F22 . 1.345(2)
C22 C23 . 1.373(3)
C23 F23 . 1.342(2)
C23 C24 . 1.384(3)
C24 F24 . 1.358(2)
C25 C30 . 1.393(2)
C25 C26 . 1.398(3)
C26 F26 . 1.356(2)
C26 C27 . 1.376(3)
C27 F27 . 1.343(3)
C27 C28 . 1.389(3)
C28 F28 . 1.336(2)
C28 C29 . 1.371(3)
C29 F29 . 1.347(2)
C29 C30 . 1.389(3)
C30 F30 . 1.352(2)
C35 O2S . 1.428(3)
C35 H35A . 0.98
C35 H35B . 0.98
C35 H35C . 0.98
C1S O2S . 1.367(3)
C1S C2S . 1.390(3)
C1S C6S . 1.398(3)
C2S C3S . 1.388(3)
C2S H2S . 0.95
C3S C4S . 1.380(3)
C3S H3S . 0.95
C4S C5S . 1.391(3)
C4S H4S . 0.95
C5S O1S . 1.372(2)
C5S C6S . 1.390(3)
C6S H6S . 0.95
C8S O1S . 1.433(3)
C8S H8S1 . 0.98
C8S H8S2 . 0.98
C8S H8S3 . 0.98
